data_2240342
loop_
_publ_author_name
'Elgemeie, Galal H.'
'Abouzeid, Mamdouh'
'Jones, Peter G.'

_publ_section_title
;
 Crystal structure of
 4-{[(cyanoimino)(methylsulfanyl)methyl]amino}-1,5-dimethyl-2-phenyl-2,3-dihydro-1<i>H</i>-pyrazol-3-one
;
_journal_coeditor_code PK2542
_journal_issue 1
_journal_name_full 'Acta Crystallographica Section E'
_journal_page_first 104
_journal_page_last 106
_journal_paper_doi 10.1107/S2056989014027601
_journal_volume 71
_journal_year 2015
_chemical_formula_iupac 'C14 H15 N5 O S'
_chemical_formula_moiety 'C14 H15 N5 O S'
_chemical_formula_sum 'C14 H15 N5 O S'
_chemical_formula_weight 301.37
_chemical_name_systematic
4-{[(Cyanoimino)(methylsulfanyl)methyl]amino}-1,5-dimethyl-2-phenyl-2,3-dihydro-1<i>H</i>-pyrazol-3-one
_space_group_IT_number 14
_symmetry_cell_setting monoclinic
_symmetry_space_group_name_Hall '-P 2yn'
_symmetry_space_group_name_H-M 'P 1 21/n 1'
_atom_sites_solution_hydrogens geom
_atom_sites_solution_primary direct
_atom_sites_solution_secondary difmap
_audit_creation_method SHELXL-97
_cell_angle_alpha 90.00
_cell_angle_beta 100.191(3)
_cell_angle_gamma 90.00
_cell_formula_units_Z 4
_cell_length_a 7.3620(2)
_cell_length_b 11.9369(4)
_cell_length_c 16.6755(5)
_cell_measurement_reflns_used 11166
_cell_measurement_temperature 100(2)
_cell_measurement_theta_max 30.7660
_cell_measurement_theta_min 2.8530
_cell_volume 1442.31(8)
_computing_cell_refinement
;
CrysAlis PRO (Agilent, 2014)
;
_computing_data_collection
;
CrysAlis PRO (Agilent, 2014)
;
_computing_data_reduction
;
CrysAlis PRO (Agilent, 2014)
;
_computing_molecular_graphics
;
XP in SHELXTL (Sheldrick, 2008)
;
_computing_publication_material
;
SHELXL97 (Sheldrick, 2008)
;
_computing_structure_refinement
;
SHELXL97 (Sheldrick, 2008)
;
_computing_structure_solution
;
SHELXS97 (Sheldrick, 2008)
;
_diffrn_ambient_temperature 100(2)
_diffrn_detector_area_resol_mean 16.1419
_diffrn_measured_fraction_theta_full 0.980
_diffrn_measured_fraction_theta_max 0.950
_diffrn_measurement_device_type 'Oxford Diffraction Xcalibur Eos'
_diffrn_measurement_method \w-scan
_diffrn_radiation_monochromator graphite
_diffrn_radiation_type MoK\a
_diffrn_radiation_wavelength 0.71073
_diffrn_reflns_av_R_equivalents 0.0329
_diffrn_reflns_av_sigmaI/netI 0.0216
_diffrn_reflns_limit_h_max 10
_diffrn_reflns_limit_h_min -10
_diffrn_reflns_limit_k_max 17
_diffrn_reflns_limit_k_min -16
_diffrn_reflns_limit_l_max 24
_diffrn_reflns_limit_l_min -23
_diffrn_reflns_number 37668
_diffrn_reflns_theta_full 30.50
_diffrn_reflns_theta_max 30.97
_diffrn_reflns_theta_min 2.48
_diffrn_standards_number 0
_exptl_absorpt_coefficient_mu 0.231
_exptl_absorpt_correction_T_max 0.9728
_exptl_absorpt_correction_T_min 0.9133
_exptl_absorpt_correction_type multi-scan
_exptl_absorpt_process_details
;
(CrysAlis PRO; Agilent, 2014)
;
_exptl_crystal_colour yellow
_exptl_crystal_density_diffrn 1.388
_exptl_crystal_description tablet
_exptl_crystal_F_000 632
_exptl_crystal_size_max 0.40
_exptl_crystal_size_mid 0.35
_exptl_crystal_size_min 0.12
_refine_diff_density_max 0.494
_refine_diff_density_min -0.279
_refine_ls_extinction_method none
_refine_ls_goodness_of_fit_ref 1.075
_refine_ls_hydrogen_treatment mixed
_refine_ls_matrix_type full
_refine_ls_number_parameters 197
_refine_ls_number_reflns 4359
_refine_ls_number_restraints 0
_refine_ls_restrained_S_all 1.075
_refine_ls_R_factor_all 0.0397
_refine_ls_R_factor_gt 0.0333
_refine_ls_shift/su_max 0.001
_refine_ls_shift/su_mean 0.000
_refine_ls_structure_factor_coef Fsqd
_refine_ls_weighting_details 'calc w=1/[\s^2^(Fo^2^)+(0.0355P)^2^+0.5840P] where P=(Fo^2^+2Fc^2^)/3'
_refine_ls_weighting_scheme calc
_refine_ls_wR_factor_gt 0.0800
_refine_ls_wR_factor_ref 0.0833
_reflns_number_gt 3829
_reflns_number_total 4359
_reflns_threshold_expression I>2\s(I)
_cod_data_source_file pk2542sup1.cif
_cod_data_source_block I
_cod_original_cell_volume 1442.30(8)
_cod_original_sg_symbol_H-M 'P 21/n'
_cod_database_code 2240342
_cod_database_fobs_code 2240342

loop_
_symmetry_equiv_pos_as_xyz
'x, y, z'
'-x+1/2, y+1/2, -z+1/2'
'-x, -y, -z'
'x-1/2, -y-1/2, z-1/2'

loop_
_atom_site_type_symbol
_atom_site_label
_atom_site_fract_x
_atom_site_fract_y
_atom_site_fract_z
_atom_site_U_iso_or_equiv
_atom_site_adp_type
_atom_site_calc_flag
_atom_site_refinement_flags
_atom_site_occupancy
_atom_site_symmetry_multiplicity
S S1 0.46361(4) 0.25628(2) 0.663545(16) 0.01610(7) Uani d . 1 1
O O1 0.05702(10) 0.34546(7) 0.46766(5) 0.01656(16) Uani d . 1 1
N N1 0.48581(11) 0.34600(7) 0.40783(5) 0.01156(16) Uani d . 1 1
N N2 0.31507(11) 0.39592(7) 0.41232(5) 0.01173(16) Uani d . 1 1
N N3 0.28997(12) 0.15084(7) 0.53431(5) 0.01269(17) Uani d . 1 1
H H03 0.205(2) 0.1073(13) 0.5091(9) 0.025(4) Uiso d . 1 1
N N4 0.21528(12) 0.09469(7) 0.66041(5) 0.01476(17) Uani d . 1 1
N N5 -0.03210(14) -0.03206(8) 0.59200(6) 0.01949(19) Uani d . 1 1
C C3 0.21686(13) 0.32907(8) 0.45828(6) 0.01160(18) Uani d . 1 1
C C4 0.34313(14) 0.24011(8) 0.48763(6) 0.01152(18) Uani d . 1 1
C C5 0.50320(14) 0.25429(8) 0.45825(6) 0.01172(18) Uani d . 1 1
C C6 0.63812(14) 0.42144(9) 0.39925(7) 0.0161(2) Uani d . 1 1
H H6A 0.6430 0.4829 0.4385 0.024 Uiso calc R 1 1
H H6B 0.6186 0.4520 0.3438 0.024 Uiso calc R 1 1
H H6C 0.7547 0.3799 0.4097 0.024 Uiso calc R 1 1
C C7 0.67468(15) 0.18602(9) 0.47425(7) 0.0190(2) Uani d . 1 1
H H7A 0.6539 0.1193 0.5056 0.029 Uiso calc R 1 1
H H7B 0.7749 0.2306 0.5053 0.029 Uiso calc R 1 1
H H7C 0.7083 0.1632 0.4224 0.029 Uiso calc R 1 1
C C8 0.30606(14) 0.15750(8) 0.61605(6) 0.01240(18) Uani d . 1 1
C C9 0.08493(14) 0.02760(9) 0.62107(6) 0.01450(19) Uani d . 1 1
C C10 0.43222(16) 0.24152(10) 0.76777(6) 0.0194(2) Uani d . 1 1
H H10A 0.3071 0.2651 0.7726 0.029 Uiso calc R 1 1
H H10B 0.5223 0.2884 0.8030 0.029 Uiso calc R 1 1
H H10C 0.4502 0.1630 0.7845 0.029 Uiso calc R 1 1
C C11 0.23608(13) 0.47889(8) 0.35581(6) 0.01204(18) Uani d . 1 1
C C12 0.26102(14) 0.47700(9) 0.27495(6) 0.0150(2) Uani d . 1 1
H H12 0.3340 0.4203 0.2563 0.018 Uiso calc R 1 1
C C13 0.17747(15) 0.55933(10) 0.22197(7) 0.0192(2) Uani d . 1 1
H H13 0.1938 0.5591 0.1667 0.023 Uiso calc R 1 1
C C14 0.07053(16) 0.64172(10) 0.24912(7) 0.0215(2) Uani d . 1 1
H H14 0.0152 0.6983 0.2127 0.026 Uiso calc R 1 1
C C15 0.04415(15) 0.64168(10) 0.32949(7) 0.0197(2) Uani d . 1 1
H H15 -0.0308 0.6976 0.3477 0.024 Uiso calc R 1 1
C C16 0.12666(14) 0.56035(9) 0.38346(6) 0.0153(2) Uani d . 1 1
H H16 0.1087 0.5603 0.4385 0.018 Uiso calc R 1 1

loop_
_atom_site_aniso_label
_atom_site_aniso_U_11
_atom_site_aniso_U_22
_atom_site_aniso_U_33
_atom_site_aniso_U_12
_atom_site_aniso_U_13
_atom_site_aniso_U_23
S1 0.01678(13) 0.01752(13) 0.01357(12) -0.00532(9) 0.00148(9) 0.00014(9)
O1 0.0108(3) 0.0214(4) 0.0189(4) 0.0022(3) 0.0065(3) 0.0028(3)
N1 0.0086(4) 0.0125(4) 0.0142(4) 0.0021(3) 0.0038(3) 0.0015(3)
N2 0.0089(4) 0.0146(4) 0.0126(4) 0.0034(3) 0.0042(3) 0.0026(3)
N3 0.0138(4) 0.0112(4) 0.0131(4) -0.0028(3) 0.0023(3) 0.0005(3)
N4 0.0149(4) 0.0149(4) 0.0147(4) -0.0015(3) 0.0033(3) 0.0018(3)
N5 0.0216(5) 0.0204(5) 0.0179(4) -0.0058(4) 0.0072(4) 0.0003(3)
C3 0.0116(4) 0.0131(4) 0.0102(4) -0.0005(3) 0.0024(3) -0.0003(3)
C4 0.0119(4) 0.0112(4) 0.0116(4) -0.0002(3) 0.0024(3) 0.0003(3)
C5 0.0115(4) 0.0114(4) 0.0123(4) 0.0010(3) 0.0019(3) -0.0008(3)
C6 0.0107(4) 0.0164(5) 0.0213(5) -0.0020(4) 0.0029(4) 0.0030(4)
C7 0.0140(5) 0.0173(5) 0.0263(5) 0.0054(4) 0.0052(4) 0.0054(4)
C8 0.0112(4) 0.0111(4) 0.0148(4) 0.0017(3) 0.0021(3) 0.0009(3)
C9 0.0168(5) 0.0143(4) 0.0141(4) 0.0009(4) 0.0072(4) 0.0028(3)
C10 0.0200(5) 0.0251(6) 0.0125(5) -0.0010(4) 0.0015(4) -0.0013(4)
C11 0.0099(4) 0.0133(4) 0.0127(4) 0.0003(3) 0.0014(3) 0.0021(3)
C12 0.0119(4) 0.0197(5) 0.0140(4) 0.0006(4) 0.0038(4) 0.0008(4)
C13 0.0156(5) 0.0285(6) 0.0137(5) 0.0001(4) 0.0027(4) 0.0060(4)
C14 0.0164(5) 0.0252(6) 0.0226(5) 0.0040(4) 0.0024(4) 0.0118(4)
C15 0.0171(5) 0.0181(5) 0.0245(6) 0.0067(4) 0.0051(4) 0.0047(4)
C16 0.0149(5) 0.0165(5) 0.0151(5) 0.0032(4) 0.0043(4) 0.0014(4)

loop_
_atom_type_symbol
_atom_type_description
_atom_type_scat_dispersion_real
_atom_type_scat_dispersion_imag
_atom_type_scat_source
C C 0.0033 0.0016 'International Tables Vol C Tables 4.2.6.8 and 6.1.1.4'
H H 0.0000 0.0000 'International Tables Vol C Tables 4.2.6.8 and 6.1.1.4'
N N 0.0061 0.0033 'International Tables Vol C Tables 4.2.6.8 and 6.1.1.4'
O O 0.0106 0.0060 'International Tables Vol C Tables 4.2.6.8 and 6.1.1.4'
S S 0.1246 0.1234 'International Tables Vol C Tables 4.2.6.8 and 6.1.1.4'

loop_
_geom_angle_atom_site_label_1
_geom_angle_atom_site_label_2
_geom_angle_atom_site_label_3
_geom_angle
C8 S1 C10 100.58(5)
C5 N1 N2 107.03(8)
C5 N1 C6 124.07(8)
N2 N1 C6 116.87(8)
C3 N2 N1 110.03(8)
C3 N2 C11 124.98(8)
N1 N2 C11 121.73(8)
C8 N3 C4 121.86(9)
C8 N4 C9 117.37(9)
O1 C3 N2 125.45(9)
O1 C3 C4 130.48(9)
N2 C3 C4 104.05(8)
C5 C4 N3 129.16(9)
C5 C4 C3 109.47(9)
N3 C4 C3 121.20(9)
C4 C5 N1 109.03(9)
C4 C5 C7 128.87(9)
N1 C5 C7 122.10(9)
N4 C8 N3 124.87(9)
N4 C8 S1 119.57(8)
N3 C8 S1 115.55(8)
N5 C9 N4 175.27(11)
C16 C11 C12 121.00(9)
C16 C11 N2 117.43(9)
C12 C11 N2 121.53(9)
C13 C12 C11 118.98(10)
C14 C13 C12 120.50(10)
C13 C14 C15 120.01(10)
C14 C15 C16 120.42(10)
C15 C16 C11 119.08(10)
C8 N3 H03 117.0(10)
C4 N3 H03 115.6(10)
N1 C6 H6A 109.5
N1 C6 H6B 109.5
H6A C6 H6B 109.5
N1 C6 H6C 109.5
H6A C6 H6C 109.5
H6B C6 H6C 109.5
C5 C7 H7A 109.5
C5 C7 H7B 109.5
H7A C7 H7B 109.5
C5 C7 H7C 109.5
H7A C7 H7C 109.5
H7B C7 H7C 109.5
S1 C10 H10A 109.5
S1 C10 H10B 109.5
H10A C10 H10B 109.5
S1 C10 H10C 109.5
H10A C10 H10C 109.5
H10B C10 H10C 109.5
C13 C12 H12 120.5
C11 C12 H12 120.5
C14 C13 H13 119.8
C12 C13 H13 119.8
C13 C14 H14 120.0
C15 C14 H14 120.0
C14 C15 H15 119.8
C16 C15 H15 119.8
C15 C16 H16 120.5
C11 C16 H16 120.5

loop_
_geom_bond_atom_site_label_1
_geom_bond_atom_site_label_2
_geom_bond_distance
S1 C8 1.7430(10)
S1 C10 1.8021(11)
O1 C3 1.2298(12)
N1 C5 1.3725(13)
N1 N2 1.4051(11)
N1 C6 1.4647(13)
N2 C3 1.3938(12)
N2 C11 1.4189(12)
N3 C8 1.3495(13)
N3 C4 1.4150(13)
N4 C8 1.3157(13)
N4 C9 1.3303(14)
N5 C9 1.1562(14)
C3 C4 1.4389(14)
C4 C5 1.3644(14)
C5 C7 1.4866(14)
C11 C16 1.3923(14)
C11 C12 1.3928(14)
C12 C13 1.3901(15)
C13 C14 1.3850(17)
C14 C15 1.3878(16)
C15 C16 1.3884(14)
N3 H03 0.861(16)
C6 H6A 0.9800
C6 H6B 0.9800
C6 H6C 0.9800
C7 H7A 0.9800
C7 H7B 0.9800
C7 H7C 0.9800
C10 H10A 0.9800
C10 H10B 0.9800
C10 H10C 0.9800
C12 H12 0.9500
C13 H13 0.9500
C14 H14 0.9500
C15 H15 0.9500
C16 H16 0.9500

loop_
_geom_hbond_atom_site_label_D
_geom_hbond_atom_site_label_H
_geom_hbond_atom_site_label_A
_geom_hbond_site_symmetry_A
_geom_hbond_distance_DH
_geom_hbond_distance_HA
_geom_hbond_distance_DA
_geom_hbond_angle_DHA
N3 H03 N5 3_556 0.861(16) 2.125(16) 2.9386(13) 157.3(14)
C6 H6C O1 1_655 0.98 2.30 3.2233(13) 156.4
C16 H16 O1 3_566 0.95 2.42 3.2318(13) 142.7
C13 H13 N5 4_665 0.95 2.57 3.3189(15) 135.7

loop_
_geom_torsion_atom_site_label_1
_geom_torsion_atom_site_label_2
_geom_torsion_atom_site_label_3
_geom_torsion_atom_site_label_4
_geom_torsion
C5 N1 N2 C3 -6.47(11)
C6 N1 N2 C3 -150.77(9)
C5 N1 N2 C11 -167.02(9)
C6 N1 N2 C11 48.68(12)
N1 N2 C3 O1 -173.69(9)
C11 N2 C3 O1 -13.92(16)
N1 N2 C3 C4 4.76(10)
C11 N2 C3 C4 164.53(9)
C8 N3 C4 C5 98.29(13)
C8 N3 C4 C3 -87.05(12)
O1 C3 C4 C5 176.99(11)
N2 C3 C4 C5 -1.35(11)
O1 C3 C4 N3 1.38(17)
N2 C3 C4 N3 -176.97(9)
N3 C4 C5 N1 172.55(9)
C3 C4 C5 N1 -2.60(11)
N3 C4 C5 C7 -7.13(18)
C3 C4 C5 C7 177.71(10)
N2 N1 C5 C4 5.49(11)
C6 N1 C5 C4 146.55(9)
N2 N1 C5 C7 -174.80(9)
C6 N1 C5 C7 -33.74(15)
C9 N4 C8 N3 -7.03(15)
C9 N4 C8 S1 174.19(8)
C4 N3 C8 N4 159.83(10)
C4 N3 C8 S1 -21.35(13)
C10 S1 C8 N4 -3.77(9)
C10 S1 C8 N3 177.34(8)
C3 N2 C11 C16 53.45(14)
N1 N2 C11 C16 -149.00(9)
C3 N2 C11 C12 -124.26(11)
N1 N2 C11 C12 33.28(14)
C16 C11 C12 C13 1.19(16)
N2 C11 C12 C13 178.82(10)
C11 C12 C13 C14 -0.23(17)
C12 C13 C14 C15 -0.84(18)
C13 C14 C15 C16 0.97(18)
C14 C15 C16 C11 -0.03(17)
C12 C11 C16 C15 -1.06(16)
N2 C11 C16 C15 -178.78(10)
